data_7716674
loop_
_publ_author_name
'George, Tanner'
'Grant, Tamika'
'Munhoz, Isadora Schumann'
'Do, Thai'
'Masuda, Jason D.'

_publ_section_title
;
 Group 11 complexes of a bulky triazene ligand.
;
_journal_issue 31
_journal_name_full 'Dalton transactions (Cambridge, England : 2003)'
_journal_page_first 13107
_journal_page_last 13118
_journal_paper_doi 10.1039/d4dt01561d
_journal_volume 53
_journal_year 2024
_chemical_formula_moiety 'C51 H63 N5'
_chemical_formula_sum 'C51 H63 N5'
_chemical_formula_weight 746.06
_space_group_crystal_system triclinic
_space_group_IT_number 2
_space_group_name_Hall '-P 1'
_space_group_name_H-M_alt 'P -1'
_atom_sites_solution_hydrogens geom
_atom_sites_solution_primary dual
_audit_creation_date 2024-03-13
_audit_creation_method
;
Olex2 1.5
(compiled 2023.08.24 svn.re1ec1418 for OlexSys, GUI svn.r6817)
;
_audit_update_record
;
2024-03-17 deposited with the CCDC.	2024-07-17 downloaded from the CCDC.
;
_cell_angle_alpha 88.4840(10)
_cell_angle_beta 81.3940(10)
_cell_angle_gamma 65.5370(10)
_cell_formula_units_Z 2
_cell_length_a 11.2025(4)
_cell_length_b 11.2154(4)
_cell_length_c 19.5845(8)
_cell_measurement_reflns_used 9991
_cell_measurement_temperature 125
_cell_measurement_theta_max 27.45
_cell_measurement_theta_min 2.29
_cell_volume 2212.77(14)
_computing_cell_refinement 'SAINT V8.40A (Bruker AXS Inc., 2018)'
_computing_data_collection 'APEX4 (Bruker AXS Inc., 2021)'
_computing_data_reduction 'SAINT V8.40A (Bruker AXS Inc., 2018)'
_computing_molecular_graphics 'Olex2 1.5 (Dolomanov et al., 2009)'
_computing_publication_material 'Olex2 1.5 (Dolomanov et al., 2009)'
_computing_structure_refinement 'SHELXL 2018/3 (Sheldrick, 2015)'
_computing_structure_solution 'SHELXT 2018/2 (Sheldrick, 2018)'
_diffrn_ambient_temperature 125
_diffrn_detector '100 \\times 140 mm^2^ CMOS sensor'
_diffrn_detector_area_resol_mean 7.3910
_diffrn_detector_type 'Bruker PHOTON III'
_diffrn_measured_fraction_theta_full 1.000
_diffrn_measured_fraction_theta_max 0.998
_diffrn_measurement_device '\k--geometry diffractometer'
_diffrn_measurement_device_type 'Bruker D8 Venture'
_diffrn_measurement_method '\f and \w scans'
_diffrn_radiation_monochromator 'multilayer mirror'
_diffrn_radiation_type MoK\a
_diffrn_radiation_wavelength 0.71073
_diffrn_reflns_av_R_equivalents 0.0388
_diffrn_reflns_av_unetI/netI 0.0273
_diffrn_reflns_Laue_measured_fraction_full 1.000
_diffrn_reflns_Laue_measured_fraction_max 0.998
_diffrn_reflns_limit_h_max 14
_diffrn_reflns_limit_h_min -14
_diffrn_reflns_limit_k_max 14
_diffrn_reflns_limit_k_min -14
_diffrn_reflns_limit_l_max 25
_diffrn_reflns_limit_l_min -25
_diffrn_reflns_number 121195
_diffrn_reflns_point_group_measured_fraction_full 1.000
_diffrn_reflns_point_group_measured_fraction_max 0.998
_diffrn_reflns_theta_full 25.242
_diffrn_reflns_theta_max 27.503
_diffrn_reflns_theta_min 1.996
_diffrn_source 'microfocus sealed tube'
_diffrn_source_current 1.4
_diffrn_source_power 0.07
_diffrn_source_type 'Incoatec I\mS 3.0'
_diffrn_source_voltage 50.0
_diffrn_standards_number 0
_exptl_absorpt_coefficient_mu 0.065
_exptl_absorpt_correction_T_max 0.7456
_exptl_absorpt_correction_T_min 0.6902
_exptl_absorpt_correction_type multi-scan
_exptl_absorpt_process_details
;
SADABS-2016/2 (Bruker,2016/2) was used for absorption correction.
wR2(int) was 0.1394 before and 0.0555 after correction.
The Ratio of minimum to maximum transmission is 0.9257.
The \l/2 correction factor is Not present.
;
_exptl_crystal_colour yellow
_exptl_crystal_colour_primary yellow
_exptl_crystal_density_diffrn 1.120
_exptl_crystal_description block
_exptl_crystal_F_000 808
_exptl_crystal_size_max 0.1
_exptl_crystal_size_mid 0.1
_exptl_crystal_size_min 0.1
_refine_diff_density_max 0.989
_refine_diff_density_min -0.356
_refine_diff_density_rms 0.081
_refine_ls_extinction_method none
_refine_ls_goodness_of_fit_ref 1.035
_refine_ls_hydrogen_treatment constr
_refine_ls_matrix_type full
_refine_ls_number_parameters 519
_refine_ls_number_reflns 10166
_refine_ls_number_restraints 0
_refine_ls_restrained_S_all 1.035
_refine_ls_R_factor_all 0.0897
_refine_ls_R_factor_gt 0.0772
_refine_ls_shift/su_max 0.000
_refine_ls_shift/su_mean 0.000
_refine_ls_structure_factor_coef Fsqd
_refine_ls_weighting_details 'w=1/[\s^2^(Fo^2^)+(0.0965P)^2^+2.2541P] where P=(Fo^2^+2Fc^2^)/3'
_refine_ls_weighting_scheme calc
_refine_ls_wR_factor_gt 0.1982
_refine_ls_wR_factor_ref 0.2113
_reflns_Friedel_coverage 0.000
_reflns_number_gt 8418
_reflns_number_total 10166
_reflns_threshold_expression 'I > 2\s(I)'
_cod_data_source_file d4dt01561d2.cif
_cod_data_source_block mo_2021_07_16_jdm_tg01_0m_a
_cod_depositor_comments 'Adding full bibliography for 7716674--7716682.cif.'
_cod_database_code 7716674
_shelx_shelxl_version_number 2018/3
_shelx_space_group_comment
;
The symmetry employed for this shelxl refinement is uniquely defined
by the following loop, which should always be used as a source of
symmetry information in preference to the above space-group names.
They are only intended as comments.
;
_shelx_estimated_absorpt_t_max 0.993
_shelx_estimated_absorpt_t_min 0.993
_olex2_refinement_description
;
1. Fixed Uiso
 At 1.2 times of:
  All C(H) groups, All C(H,H) groups
 At 1.5 times of:
  All C(H,H,H) groups
2.a Ternary CH refined with riding coordinates:
 C13(H13), C22(H22), C25(H25), C10(H10)
2.b Secondary CH2 refined with riding coordinates:
 C2(H2A,H2B), C3(H3A,H3B)
2.c Aromatic/amide H refined with riding coordinates:
 C30(H30), C31(H31), C32(H32), C36(H36), C38(H38), C45(H45), C47(H47), C6(H6),
 C7(H7), C8(H8), C18(H18), C19(H19), C20(H20)
2.d Idealised Me refined as rotating group:
 C40(H40A,H40B,H40C), C41(H41A,H41B,H41C), C42(H42A,H42B,H42C), C49(H49A,H49B,
 H49C), C50(H50A,H50B,H50C), C51(H51A,H51B,H51C), C14(H14A,H14B,H14C), C15(H15A,
 H15B,H15C), C23(H23A,H23B,H23C), C24(H24A,H24B,H24C), C26(H26A,H26B,H26C),
 C27(H27A,H27B,H27C), C11(H11A,H11B,H11C), C12(H12A,H12B,H12C)
;
_olex2_submission_special_instructions 'No special instructions were received'

loop_
_space_group_symop_operation_xyz
'x, y, z'
'-x, -y, -z'

loop_
_atom_site_label
_atom_site_type_symbol
_atom_site_fract_x
_atom_site_fract_y
_atom_site_fract_z
_atom_site_U_iso_or_equiv
_atom_site_adp_type
_atom_site_occupancy
_atom_site_site_symmetry_order
_atom_site_calc_flag
_atom_site_refinement_flags_posn
_atom_site_refinement_flags_adp
_atom_site_refinement_flags_occupancy
_atom_site_disorder_assembly
_atom_site_disorder_group
N1 N 0.80519(17) 0.30553(17) 0.75387(9) 0.0303(4) Uani 1 1 d . . . . .
N2 N 0.62984(17) 0.46878(16) 0.81010(10) 0.0323(4) Uani 1 1 d . . . . .
N3 N 0.80014(16) 0.50935(16) 0.73039(9) 0.0299(4) Uani 1 1 d . . . . .
N4 N 0.70852(16) 0.63395(16) 0.72351(9) 0.0303(4) Uani 1 1 d . . . . .
N5 N 0.76626(17) 0.70214(17) 0.69541(9) 0.0304(4) Uani 1 1 d . . . . .
C28 C 0.67510(18) 0.82794(19) 0.67848(10) 0.0265(4) Uani 1 1 d . . . . .
C29 C 0.62707(19) 0.8422(2) 0.61502(10) 0.0294(4) Uani 1 1 d . . . . .
C30 C 0.5389(2) 0.9673(2) 0.59979(10) 0.0342(4) Uani 1 1 d . . . . .
H30 H 0.502612 0.978453 0.557997 0.041 Uiso 1 1 calc R U . . .
C31 C 0.5027(2) 1.0753(2) 0.64351(11) 0.0348(4) Uani 1 1 d . . . . .
H31 H 0.440568 1.158840 0.632467 0.042 Uiso 1 1 calc R U . . .
C32 C 0.55798(19) 1.0605(2) 0.70365(11) 0.0315(4) Uani 1 1 d . . . . .
H32 H 0.536186 1.135147 0.732897 0.038 Uiso 1 1 calc R U . . .
C33 C 0.64522(19) 0.9375(2) 0.72180(10) 0.0278(4) Uani 1 1 d . . . . .
C34 C 0.7074(2) 0.92794(19) 0.78548(10) 0.0280(4) Uani 1 1 d . . . . .
C35 C 0.8445(2) 0.89547(19) 0.77987(11) 0.0300(4) Uani 1 1 d . . . . .
C36 C 0.8975(2) 0.8954(2) 0.83980(12) 0.0351(5) Uani 1 1 d . . . . .
H36 H 0.989480 0.874817 0.836108 0.042 Uiso 1 1 calc R U . . .
C37 C 0.8212(2) 0.9240(2) 0.90442(12) 0.0386(5) Uani 1 1 d . . . . .
C38 C 0.6865(2) 0.9559(2) 0.90892(11) 0.0363(5) Uani 1 1 d . . . . .
H38 H 0.632977 0.975601 0.953113 0.044 Uiso 1 1 calc R U . . .
C39 C 0.6274(2) 0.9598(2) 0.85075(11) 0.0321(4) Uani 1 1 d . . . . .
C40 C 0.9339(2) 0.8658(2) 0.71128(12) 0.0371(5) Uani 1 1 d . . . . .
H40A H 0.967166 0.772311 0.698837 0.056 Uiso 1 1 calc R U . . .
H40B H 1.008831 0.887998 0.714512 0.056 Uiso 1 1 calc R U . . .
H40C H 0.883924 0.917760 0.675811 0.056 Uiso 1 1 calc R U . . .
C41 C 0.8838(3) 0.9197(3) 0.96802(15) 0.0621(8) Uani 1 1 d . . . . .
H41A H 0.910892 0.992262 0.968220 0.093 Uiso 1 1 calc R U . . .
H41B H 0.961679 0.836223 0.967756 0.093 Uiso 1 1 calc R U . . .
H41C H 0.819358 0.927778 1.009413 0.093 Uiso 1 1 calc R U . . .
C42 C 0.4798(2) 0.9979(3) 0.85870(12) 0.0435(5) Uani 1 1 d . . . . .
H42A H 0.444930 0.997225 0.907601 0.065 Uiso 1 1 calc R U . . .
H42B H 0.463034 0.935272 0.832051 0.065 Uiso 1 1 calc R U . . .
H42C H 0.435826 1.086071 0.841604 0.065 Uiso 1 1 calc R U . . .
C43 C 0.6723(2) 0.7353(2) 0.55980(10) 0.0303(4) Uani 1 1 d . . . . .
C44 C 0.8007(2) 0.6916(2) 0.52217(11) 0.0331(4) Uani 1 1 d . . . . .
C45 C 0.8346(2) 0.6094(2) 0.46366(11) 0.0382(5) Uani 1 1 d . . . . .
H45 H 0.921469 0.580615 0.438243 0.046 Uiso 1 1 calc R U . . .
C46 C 0.7456(2) 0.5686(2) 0.44151(11) 0.0397(5) Uani 1 1 d . . . . .
C47 C 0.6205(2) 0.6091(2) 0.48041(11) 0.0386(5) Uani 1 1 d . . . . .
H47 H 0.558865 0.580365 0.466303 0.046 Uiso 1 1 calc R U . . .
C48 C 0.5822(2) 0.6905(2) 0.53954(11) 0.0353(5) Uani 1 1 d . . . . .
C49 C 0.9025(2) 0.7323(2) 0.54357(13) 0.0401(5) Uani 1 1 d . . . . .
H49A H 0.867290 0.828225 0.546147 0.060 Uiso 1 1 calc R U . . .
H49B H 0.983529 0.697193 0.509525 0.060 Uiso 1 1 calc R U . . .
H49C H 0.922907 0.698054 0.588967 0.060 Uiso 1 1 calc R U . . .
C50 C 0.7841(3) 0.4783(3) 0.37827(13) 0.0548(7) Uani 1 1 d . . . . .
H50A H 0.865673 0.476862 0.351130 0.082 Uiso 1 1 calc R U . . .
H50B H 0.712622 0.510025 0.350022 0.082 Uiso 1 1 calc R U . . .
H50C H 0.799035 0.389528 0.392703 0.082 Uiso 1 1 calc R U . . .
C51 C 0.4493(2) 0.7218(3) 0.58228(13) 0.0466(6) Uani 1 1 d . . . . .
H51A H 0.397956 0.689190 0.557775 0.070 Uiso 1 1 calc R U . . .
H51B H 0.401435 0.816952 0.590249 0.070 Uiso 1 1 calc R U . . .
H51C H 0.461553 0.679706 0.626746 0.070 Uiso 1 1 calc R U . . .
C13 C 0.7732(2) 0.2308(2) 0.62085(11) 0.0344(4) Uani 1 1 d . . . . .
H13 H 0.710841 0.228892 0.662672 0.041 Uiso 1 1 calc R U . . .
C14 C 0.7685(3) 0.1408(2) 0.56459(13) 0.0479(6) Uani 1 1 d . . . . .
H14A H 0.821798 0.147451 0.521403 0.072 Uiso 1 1 calc R U . . .
H14B H 0.676384 0.167442 0.557289 0.072 Uiso 1 1 calc R U . . .
H14C H 0.804187 0.049949 0.579170 0.072 Uiso 1 1 calc R U . . .
C15 C 0.7217(2) 0.3712(2) 0.59627(13) 0.0412(5) Uani 1 1 d . . . . .
H15A H 0.722300 0.429896 0.632288 0.062 Uiso 1 1 calc R U . . .
H15B H 0.630840 0.398420 0.586711 0.062 Uiso 1 1 calc R U . . .
H15C H 0.778809 0.375445 0.554041 0.062 Uiso 1 1 calc R U . . .
C1 C 0.7444(2) 0.4367(2) 0.76366(10) 0.0299(4) Uani 1 1 d . . . . .
C22 C 0.3629(2) 0.6465(2) 0.79390(12) 0.0382(5) Uani 1 1 d . . . . .
H22 H 0.433089 0.582718 0.758849 0.046 Uiso 1 1 calc R U . . .
C23 C 0.2587(3) 0.5931(3) 0.81620(15) 0.0494(6) Uani 1 1 d . . . . .
H23A H 0.300260 0.507240 0.836189 0.074 Uiso 1 1 calc R U . . .
H23B H 0.220141 0.583959 0.775955 0.074 Uiso 1 1 calc R U . . .
H23C H 0.188596 0.653715 0.850780 0.074 Uiso 1 1 calc R U . . .
C24 C 0.3021(2) 0.7780(3) 0.75935(13) 0.0467(6) Uani 1 1 d . . . . .
H24A H 0.230410 0.841584 0.792112 0.070 Uiso 1 1 calc R U . . .
H24B H 0.266406 0.766052 0.718595 0.070 Uiso 1 1 calc R U . . .
H24C H 0.370564 0.810517 0.745263 0.070 Uiso 1 1 calc R U . . .
C25 C 0.7715(3) 0.5122(2) 0.91525(14) 0.0451(6) Uani 1 1 d . . . . .
H25 H 0.803892 0.438966 0.879677 0.054 Uiso 1 1 calc R U . . .
C26 C 0.7905(4) 0.4516(4) 0.9853(2) 0.0906(13) Uani 1 1 d . . . . .
H26A H 0.885120 0.397966 0.985941 0.136 Uiso 1 1 calc R U . . .
H26B H 0.741528 0.396401 0.993694 0.136 Uiso 1 1 calc R U . . .
H26C H 0.757222 0.521271 1.021474 0.136 Uiso 1 1 calc R U . . .
C27 C 0.8534(3) 0.5901(3) 0.8982(2) 0.0749(10) Uani 1 1 d . . . . .
H27A H 0.823371 0.663286 0.932094 0.112 Uiso 1 1 calc R U . . .
H27B H 0.843012 0.624370 0.851864 0.112 Uiso 1 1 calc R U . . .
H27C H 0.947018 0.533389 0.899540 0.112 Uiso 1 1 calc R U . . .
C4 C 0.9229(2) 0.2317(2) 0.70530(11) 0.0330(4) Uani 1 1 d . . . . .
C5 C 1.0475(2) 0.1983(2) 0.72477(13) 0.0388(5) Uani 1 1 d . . . . .
C6 C 1.1589(2) 0.1196(3) 0.67788(15) 0.0489(6) Uani 1 1 d . . . . .
H6 H 1.245044 0.096615 0.689315 0.059 Uiso 1 1 calc R U . . .
C7 C 1.1466(3) 0.0753(3) 0.61632(14) 0.0514(6) Uani 1 1 d . . . . .
H7 H 1.223592 0.020485 0.585921 0.062 Uiso 1 1 calc R U . . .
C2 C 0.7452(2) 0.2399(2) 0.80392(11) 0.0330(4) Uani 1 1 d . . . . .
H2A H 0.796911 0.207702 0.842501 0.040 Uiso 1 1 calc R U . . .
H2B H 0.737236 0.165641 0.781904 0.040 Uiso 1 1 calc R U . . .
C8 C 1.0230(2) 0.1099(2) 0.59812(13) 0.0447(6) Uani 1 1 d . . . . .
H8 H 1.015481 0.079123 0.554935 0.054 Uiso 1 1 calc R U . . .
C9 C 0.9083(2) 0.1896(2) 0.64206(11) 0.0347(4) Uani 1 1 d . . . . .
C10 C 1.0629(2) 0.2471(3) 0.79277(14) 0.0452(6) Uani 1 1 d . . . . .
H10 H 0.972750 0.309762 0.815063 0.054 Uiso 1 1 calc R U . . .
C11 C 1.1147(4) 0.1352(3) 0.84172(17) 0.0658(8) Uani 1 1 d . . . . .
H11A H 1.204259 0.073257 0.821862 0.099 Uiso 1 1 calc R U . . .
H11B H 1.055759 0.089887 0.848333 0.099 Uiso 1 1 calc R U . . .
H11C H 1.117444 0.170625 0.886391 0.099 Uiso 1 1 calc R U . . .
C12 C 1.1507(4) 0.3211(4) 0.7829(2) 0.0753(10) Uani 1 1 d . . . . .
H12A H 1.162534 0.346153 0.828088 0.113 Uiso 1 1 calc R U . . .
H12B H 1.108920 0.400086 0.757151 0.113 Uiso 1 1 calc R U . . .
H12C H 1.237345 0.264870 0.756918 0.113 Uiso 1 1 calc R U . . .
C3 C 0.6095(2) 0.3495(2) 0.82849(13) 0.0378(5) Uani 1 1 d . . . . .
H3A H 0.540647 0.343002 0.804369 0.045 Uiso 1 1 calc R U . . .
H3B H 0.583445 0.347734 0.878971 0.045 Uiso 1 1 calc R U . . .
C16 C 0.5634(2) 0.58007(19) 0.85714(11) 0.0327(4) Uani 1 1 d . . . . .
C17 C 0.4287(2) 0.6597(2) 0.85362(11) 0.0350(4) Uani 1 1 d . . . . .
C18 C 0.3561(3) 0.7520(2) 0.90699(13) 0.0431(5) Uani 1 1 d . . . . .
H18 H 0.264825 0.805800 0.906263 0.052 Uiso 1 1 calc R U . . .
C19 C 0.4169(3) 0.7658(3) 0.96170(13) 0.0487(6) Uani 1 1 d . . . . .
H19 H 0.365944 0.826916 0.998815 0.058 Uiso 1 1 calc R U . . .
C20 C 0.5498(3) 0.6916(2) 0.96225(13) 0.0451(6) Uani 1 1 d . . . . .
H20 H 0.590431 0.706016 0.998514 0.054 Uiso 1 1 calc R U . . .
C21 C 0.6260(2) 0.5959(2) 0.91104(12) 0.0379(5) Uani 1 1 d . . . . .

loop_
_atom_site_aniso_label
_atom_site_aniso_U_11
_atom_site_aniso_U_22
_atom_site_aniso_U_33
_atom_site_aniso_U_23
_atom_site_aniso_U_13
_atom_site_aniso_U_12
N1 0.0287(8) 0.0300(8) 0.0329(9) 0.0030(7) -0.0029(7) -0.0136(7)
N2 0.0295(8) 0.0211(8) 0.0465(10) -0.0001(7) -0.0053(7) -0.0107(7)
N3 0.0266(8) 0.0261(8) 0.0346(9) -0.0007(6) -0.0075(7) -0.0073(7)
N4 0.0269(8) 0.0266(8) 0.0362(9) -0.0028(7) -0.0066(7) -0.0091(7)
N5 0.0338(9) 0.0296(8) 0.0325(8) 0.0046(7) -0.0098(7) -0.0166(7)
C28 0.0247(9) 0.0321(10) 0.0263(9) 0.0040(7) -0.0056(7) -0.0149(8)
C29 0.0276(9) 0.0392(11) 0.0254(9) 0.0027(8) -0.0054(7) -0.0173(8)
C30 0.0290(10) 0.0460(12) 0.0263(9) 0.0055(8) -0.0088(8) -0.0131(9)
C31 0.0270(10) 0.0373(11) 0.0349(10) 0.0050(8) -0.0069(8) -0.0076(8)
C32 0.0261(9) 0.0345(10) 0.0336(10) -0.0012(8) -0.0036(8) -0.0125(8)
C33 0.0266(9) 0.0355(10) 0.0255(9) 0.0021(7) -0.0048(7) -0.0169(8)
C34 0.0319(10) 0.0272(9) 0.0294(9) 0.0023(7) -0.0102(8) -0.0148(8)
C35 0.0332(10) 0.0235(9) 0.0362(10) 0.0037(7) -0.0126(8) -0.0122(8)
C36 0.0343(11) 0.0253(9) 0.0472(12) 0.0022(8) -0.0210(9) -0.0090(8)
C37 0.0502(13) 0.0272(10) 0.0392(11) -0.0004(8) -0.0235(10) -0.0112(9)
C38 0.0502(13) 0.0321(10) 0.0295(10) -0.0025(8) -0.0117(9) -0.0178(10)
C39 0.0373(11) 0.0314(10) 0.0315(10) -0.0020(8) -0.0080(8) -0.0169(9)
C40 0.0294(10) 0.0412(12) 0.0425(12) 0.0038(9) -0.0099(9) -0.0153(9)
C41 0.0653(18) 0.0638(18) 0.0509(15) -0.0091(13) -0.0344(14) -0.0115(14)
C42 0.0402(12) 0.0608(15) 0.0334(11) -0.0057(10) -0.0004(9) -0.0261(11)
C43 0.0331(10) 0.0364(10) 0.0235(9) 0.0040(8) -0.0095(7) -0.0150(8)
C44 0.0356(11) 0.0340(10) 0.0314(10) 0.0039(8) -0.0064(8) -0.0159(9)
C45 0.0407(12) 0.0406(12) 0.0319(10) 0.0005(9) -0.0020(9) -0.0165(10)
C46 0.0517(13) 0.0402(12) 0.0281(10) 0.0029(9) -0.0113(9) -0.0184(10)
C47 0.0434(12) 0.0450(12) 0.0328(10) 0.0015(9) -0.0179(9) -0.0196(10)
C48 0.0361(11) 0.0431(12) 0.0296(10) 0.0035(8) -0.0142(8) -0.0166(9)
C49 0.0350(11) 0.0426(12) 0.0449(12) -0.0060(10) 0.0015(9) -0.0205(10)
C50 0.0660(17) 0.0616(17) 0.0365(12) -0.0120(11) -0.0080(12) -0.0255(14)
C51 0.0368(12) 0.0612(16) 0.0473(13) -0.0090(11) -0.0101(10) -0.0236(11)
C13 0.0349(10) 0.0322(10) 0.0328(10) -0.0020(8) 0.0012(8) -0.0125(9)
C14 0.0639(16) 0.0389(12) 0.0391(12) -0.0048(10) -0.0036(11) -0.0205(12)
C15 0.0366(11) 0.0329(11) 0.0526(13) 0.0009(10) -0.0180(10) -0.0092(9)
C1 0.0287(9) 0.0335(10) 0.0327(10) 0.0048(8) -0.0114(8) -0.0160(8)
C22 0.0296(10) 0.0383(11) 0.0391(11) -0.0127(9) -0.0059(8) -0.0055(9)
C23 0.0428(13) 0.0490(14) 0.0569(15) -0.0131(12) -0.0124(11) -0.0170(11)
C24 0.0352(12) 0.0516(14) 0.0414(12) -0.0040(10) -0.0068(10) -0.0057(10)
C25 0.0473(13) 0.0363(12) 0.0547(14) 0.0027(10) -0.0228(11) -0.0152(10)
C26 0.083(3) 0.095(3) 0.101(3) 0.054(2) -0.047(2) -0.036(2)
C27 0.0516(17) 0.0553(18) 0.127(3) 0.0216(19) -0.0357(19) -0.0247(15)
C4 0.0259(9) 0.0269(9) 0.0414(11) 0.0053(8) -0.0012(8) -0.0077(8)
C5 0.0323(11) 0.0327(11) 0.0481(13) 0.0071(9) -0.0068(9) -0.0104(9)
C6 0.0257(11) 0.0427(13) 0.0686(17) 0.0068(12) -0.0054(11) -0.0055(10)
C7 0.0367(12) 0.0468(14) 0.0507(14) 0.0022(11) 0.0078(11) -0.0023(11)
C2 0.0318(10) 0.0270(9) 0.0384(11) 0.0032(8) 0.0005(8) -0.0125(8)
C8 0.0388(12) 0.0389(12) 0.0421(12) 0.0030(10) 0.0040(10) -0.0055(10)
C9 0.0315(10) 0.0281(10) 0.0373(11) 0.0061(8) 0.0010(8) -0.0075(8)
C10 0.0339(11) 0.0431(13) 0.0577(15) 0.0023(11) -0.0131(10) -0.0130(10)
C11 0.077(2) 0.0676(19) 0.0611(18) 0.0146(15) -0.0290(16) -0.0322(17)
C12 0.087(2) 0.080(2) 0.086(2) 0.0109(19) -0.027(2) -0.058(2)
C3 0.0325(11) 0.0247(10) 0.0549(13) -0.0029(9) 0.0048(9) -0.0141(8)
C16 0.0371(11) 0.0244(9) 0.0379(11) -0.0013(8) -0.0071(8) -0.0134(8)
C17 0.0373(11) 0.0293(10) 0.0376(11) -0.0054(8) -0.0071(9) -0.0122(9)
C18 0.0446(13) 0.0357(11) 0.0444(12) -0.0126(10) -0.0021(10) -0.0129(10)
C19 0.0613(16) 0.0420(13) 0.0432(13) -0.0170(10) 0.0019(11) -0.0241(12)
C20 0.0582(15) 0.0409(12) 0.0425(12) -0.0026(10) -0.0156(11) -0.0239(11)
C21 0.0451(12) 0.0309(10) 0.0425(12) 0.0029(9) -0.0141(10) -0.0182(9)

loop_
_atom_type_symbol
_atom_type_description
_atom_type_scat_dispersion_real
_atom_type_scat_dispersion_imag
_atom_type_scat_source
C C 0.0033 0.0016 'International Tables Vol C Tables 4.2.6.8 and 6.1.1.4'
H H 0.0000 0.0000 'International Tables Vol C Tables 4.2.6.8 and 6.1.1.4'
N N 0.0061 0.0033 'International Tables Vol C Tables 4.2.6.8 and 6.1.1.4'

loop_
_geom_angle_atom_site_label_1
_geom_angle_atom_site_label_2
_geom_angle_atom_site_label_3
_geom_angle
_geom_angle_site_symmetry_1
_geom_angle_site_symmetry_3
_geom_angle_publ_flag
C1 N1 C4 126.88(17) . . ?
C1 N1 C2 111.63(16) . . ?
C4 N1 C2 121.26(16) . . ?
C1 N2 C3 109.83(16) . . ?
C1 N2 C16 128.65(17) . . ?
C16 N2 C3 117.25(17) . . ?
C1 N3 N4 111.45(16) . . ?
N5 N4 N3 109.57(16) . . ?
N4 N5 C28 112.29(16) . . ?
C29 C28 N5 119.11(17) . . ?
C33 C28 N5 119.59(17) . . ?
C33 C28 C29 120.99(18) . . ?
C28 C29 C43 124.82(18) . . ?
C30 C29 C28 117.56(18) . . ?
C30 C29 C43 117.42(17) . . ?
C29 C30 H30 118.9 . . ?
C31 C30 C29 122.16(19) . . ?
C31 C30 H30 118.9 . . ?
C30 C31 H31 120.4 . . ?
C30 C31 C32 119.3(2) . . ?
C32 C31 H31 120.4 . . ?
C31 C32 H32 119.6 . . ?
C31 C32 C33 120.89(19) . . ?
C33 C32 H32 119.6 . . ?
C28 C33 C34 122.38(18) . . ?
C32 C33 C28 118.86(18) . . ?
C32 C33 C34 118.71(18) . . ?
C35 C34 C33 120.17(17) . . ?
C39 C34 C33 119.82(17) . . ?
C39 C34 C35 119.88(18) . . ?
C34 C35 C40 122.24(18) . . ?
C36 C35 C34 118.62(19) . . ?
C36 C35 C40 119.11(19) . . ?
C35 C36 H36 118.8 . . ?
C37 C36 C35 122.4(2) . . ?
C37 C36 H36 118.8 . . ?
C36 C37 C38 118.17(19) . . ?
C36 C37 C41 120.4(2) . . ?
C38 C37 C41 121.4(2) . . ?
C37 C38 H38 119.0 . . ?
C37 C38 C39 122.1(2) . . ?
C39 C38 H38 119.0 . . ?
C34 C39 C42 121.45(18) . . ?
C38 C39 C34 118.8(2) . . ?
C38 C39 C42 119.7(2) . . ?
C35 C40 H40A 109.5 . . ?
C35 C40 H40B 109.5 . . ?
C35 C40 H40C 109.5 . . ?
H40A C40 H40B 109.5 . . ?
H40A C40 H40C 109.5 . . ?
H40B C40 H40C 109.5 . . ?
C37 C41 H41A 109.5 . . ?
C37 C41 H41B 109.5 . . ?
C37 C41 H41C 109.5 . . ?
H41A C41 H41B 109.5 . . ?
H41A C41 H41C 109.5 . . ?
H41B C41 H41C 109.5 . . ?
C39 C42 H42A 109.5 . . ?
C39 C42 H42B 109.5 . . ?
C39 C42 H42C 109.5 . . ?
H42A C42 H42B 109.5 . . ?
H42A C42 H42C 109.5 . . ?
H42B C42 H42C 109.5 . . ?
C44 C43 C29 119.65(18) . . ?
C44 C43 C48 119.31(19) . . ?
C48 C43 C29 120.55(18) . . ?
C43 C44 C49 121.30(19) . . ?
C45 C44 C43 119.4(2) . . ?
C45 C44 C49 119.3(2) . . ?
C44 C45 H45 119.0 . . ?
C46 C45 C44 122.0(2) . . ?
C46 C45 H45 119.0 . . ?
C45 C46 C47 118.0(2) . . ?
C45 C46 C50 121.4(2) . . ?
C47 C46 C50 120.6(2) . . ?
C46 C47 H47 118.9 . . ?
C46 C47 C48 122.2(2) . . ?
C48 C47 H47 118.9 . . ?
C43 C48 C51 121.56(19) . . ?
C47 C48 C43 119.1(2) . . ?
C47 C48 C51 119.3(2) . . ?
C44 C49 H49A 109.5 . . ?
C44 C49 H49B 109.5 . . ?
C44 C49 H49C 109.5 . . ?
H49A C49 H49B 109.5 . . ?
H49A C49 H49C 109.5 . . ?
H49B C49 H49C 109.5 . . ?
C46 C50 H50A 109.5 . . ?
C46 C50 H50B 109.5 . . ?
C46 C50 H50C 109.5 . . ?
H50A C50 H50B 109.5 . . ?
H50A C50 H50C 109.5 . . ?
H50B C50 H50C 109.5 . . ?
C48 C51 H51A 109.5 . . ?
C48 C51 H51B 109.5 . . ?
C48 C51 H51C 109.5 . . ?
H51A C51 H51B 109.5 . . ?
H51A C51 H51C 109.5 . . ?
H51B C51 H51C 109.5 . . ?
C14 C13 H13 107.6 . . ?
C15 C13 H13 107.6 . . ?
C15 C13 C14 108.80(19) . . ?
C9 C13 H13 107.6 . . ?
C9 C13 C14 114.07(19) . . ?
C9 C13 C15 111.02(18) . . ?
C13 C14 H14A 109.5 . . ?
C13 C14 H14B 109.5 . . ?
C13 C14 H14C 109.5 . . ?
H14A C14 H14B 109.5 . . ?
H14A C14 H14C 109.5 . . ?
H14B C14 H14C 109.5 . . ?
C13 C15 H15A 109.5 . . ?
C13 C15 H15B 109.5 . . ?
C13 C15 H15C 109.5 . . ?
H15A C15 H15B 109.5 . . ?
H15A C15 H15C 109.5 . . ?
H15B C15 H15C 109.5 . . ?
N1 C1 N2 108.98(17) . . ?
N3 C1 N1 118.97(18) . . ?
N3 C1 N2 132.04(19) . . ?
C23 C22 H22 107.8 . . ?
C23 C22 C24 110.7(2) . . ?
C24 C22 H22 107.8 . . ?
C17 C22 H22 107.8 . . ?
C17 C22 C23 112.1(2) . . ?
C17 C22 C24 110.60(19) . . ?
C22 C23 H23A 109.5 . . ?
C22 C23 H23B 109.5 . . ?
C22 C23 H23C 109.5 . . ?
H23A C23 H23B 109.5 . . ?
H23A C23 H23C 109.5 . . ?
H23B C23 H23C 109.5 . . ?
C22 C24 H24A 109.5 . . ?
C22 C24 H24B 109.5 . . ?
C22 C24 H24C 109.5 . . ?
H24A C24 H24B 109.5 . . ?
H24A C24 H24C 109.5 . . ?
H24B C24 H24C 109.5 . . ?
C26 C25 H25 107.6 . . ?
C26 C25 C21 111.8(3) . . ?
C27 C25 H25 107.6 . . ?
C27 C25 C26 111.0(3) . . ?
C27 C25 C21 111.0(2) . . ?
C21 C25 H25 107.6 . . ?
C25 C26 H26A 109.5 . . ?
C25 C26 H26B 109.5 . . ?
C25 C26 H26C 109.5 . . ?
H26A C26 H26B 109.5 . . ?
H26A C26 H26C 109.5 . . ?
H26B C26 H26C 109.5 . . ?
C25 C27 H27A 109.5 . . ?
C25 C27 H27B 109.5 . . ?
C25 C27 H27C 109.5 . . ?
H27A C27 H27B 109.5 . . ?
H27A C27 H27C 109.5 . . ?
H27B C27 H27C 109.5 . . ?
C5 C4 N1 119.1(2) . . ?
C9 C4 N1 118.74(18) . . ?
C9 C4 C5 122.0(2) . . ?
C4 C5 C6 117.3(2) . . ?
C4 C5 C10 121.8(2) . . ?
C6 C5 C10 120.9(2) . . ?
C5 C6 H6 119.2 . . ?
C7 C6 C5 121.6(2) . . ?
C7 C6 H6 119.2 . . ?
C6 C7 H7 119.9 . . ?
C6 C7 C8 120.1(2) . . ?
C8 C7 H7 119.9 . . ?
N1 C2 H2A 111.4 . . ?
N1 C2 H2B 111.4 . . ?
N1 C2 C3 102.00(16) . . ?
H2A C2 H2B 109.2 . . ?
C3 C2 H2A 111.4 . . ?
C3 C2 H2B 111.4 . . ?
C7 C8 H8 119.4 . . ?
C7 C8 C9 121.1(2) . . ?
C9 C8 H8 119.4 . . ?
C4 C9 C13 121.26(18) . . ?
C4 C9 C8 117.9(2) . . ?
C8 C9 C13 120.9(2) . . ?
C5 C10 H10 107.5 . . ?
C5 C10 C11 111.3(2) . . ?
C5 C10 C12 112.1(2) . . ?
C11 C10 H10 107.5 . . ?
C12 C10 H10 107.5 . . ?
C12 C10 C11 110.6(2) . . ?
C10 C11 H11A 109.5 . . ?
C10 C11 H11B 109.5 . . ?
C10 C11 H11C 109.5 . . ?
H11A C11 H11B 109.5 . . ?
H11A C11 H11C 109.5 . . ?
H11B C11 H11C 109.5 . . ?
C10 C12 H12A 109.5 . . ?
C10 C12 H12B 109.5 . . ?
C10 C12 H12C 109.5 . . ?
H12A C12 H12B 109.5 . . ?
H12A C12 H12C 109.5 . . ?
H12B C12 H12C 109.5 . . ?
N2 C3 C2 102.89(16) . . ?
N2 C3 H3A 111.2 . . ?
N2 C3 H3B 111.2 . . ?
C2 C3 H3A 111.2 . . ?
C2 C3 H3B 111.2 . . ?
H3A C3 H3B 109.1 . . ?
C17 C16 N2 117.71(18) . . ?
C21 C16 N2 119.77(19) . . ?
C21 C16 C17 121.83(19) . . ?
C16 C17 C22 121.78(18) . . ?
C18 C17 C22 120.0(2) . . ?
C18 C17 C16 118.2(2) . . ?
C17 C18 H18 119.9 . . ?
C17 C18 C19 120.2(2) . . ?
C19 C18 H18 119.9 . . ?
C18 C19 H19 119.8 . . ?
C20 C19 C18 120.5(2) . . ?
C20 C19 H19 119.8 . . ?
C19 C20 H20 119.2 . . ?
C19 C20 C21 121.5(2) . . ?
C21 C20 H20 119.2 . . ?
C16 C21 C25 122.6(2) . . ?
C20 C21 C25 119.8(2) . . ?
C20 C21 C16 117.6(2) . . ?

loop_
_geom_bond_atom_site_label_1
_geom_bond_atom_site_label_2
_geom_bond_distance
_geom_bond_site_symmetry_2
_geom_bond_publ_flag
N1 C1 1.346(3) . ?
N1 C4 1.446(3) . ?
N1 C2 1.459(3) . ?
N2 C1 1.375(3) . ?
N2 C3 1.475(3) . ?
N2 C16 1.431(3) . ?
N3 N4 1.367(2) . ?
N3 C1 1.323(3) . ?
N4 N5 1.260(2) . ?
N5 C28 1.424(3) . ?
C28 C29 1.406(3) . ?
C28 C33 1.404(3) . ?
C29 C30 1.397(3) . ?
C29 C43 1.505(3) . ?
C30 H30 0.9500 . ?
C30 C31 1.382(3) . ?
C31 H31 0.9500 . ?
C31 C32 1.386(3) . ?
C32 H32 0.9500 . ?
C32 C33 1.395(3) . ?
C33 C34 1.498(3) . ?
C34 C35 1.412(3) . ?
C34 C39 1.408(3) . ?
C35 C36 1.392(3) . ?
C35 C40 1.504(3) . ?
C36 H36 0.9500 . ?
C36 C37 1.381(3) . ?
C37 C38 1.388(3) . ?
C37 C41 1.509(3) . ?
C38 H38 0.9500 . ?
C38 C39 1.392(3) . ?
C39 C42 1.510(3) . ?
C40 H40A 0.9800 . ?
C40 H40B 0.9800 . ?
C40 H40C 0.9800 . ?
C41 H41A 0.9800 . ?
C41 H41B 0.9800 . ?
C41 H41C 0.9800 . ?
C42 H42A 0.9800 . ?
C42 H42B 0.9800 . ?
C42 H42C 0.9800 . ?
C43 C44 1.404(3) . ?
C43 C48 1.407(3) . ?
C44 C45 1.394(3) . ?
C44 C49 1.506(3) . ?
C45 H45 0.9500 . ?
C45 C46 1.382(3) . ?
C46 C47 1.386(3) . ?
C46 C50 1.513(3) . ?
C47 H47 0.9500 . ?
C47 C48 1.394(3) . ?
C48 C51 1.500(3) . ?
C49 H49A 0.9800 . ?
C49 H49B 0.9800 . ?
C49 H49C 0.9800 . ?
C50 H50A 0.9800 . ?
C50 H50B 0.9800 . ?
C50 H50C 0.9800 . ?
C51 H51A 0.9800 . ?
C51 H51B 0.9800 . ?
C51 H51C 0.9800 . ?
C13 H13 1.0000 . ?
C13 C14 1.535(3) . ?
C13 C15 1.528(3) . ?
C13 C9 1.508(3) . ?
C14 H14A 0.9800 . ?
C14 H14B 0.9800 . ?
C14 H14C 0.9800 . ?
C15 H15A 0.9800 . ?
C15 H15B 0.9800 . ?
C15 H15C 0.9800 . ?
C22 H22 1.0000 . ?
C22 C23 1.525(4) . ?
C22 C24 1.533(4) . ?
C22 C17 1.514(3) . ?
C23 H23A 0.9800 . ?
C23 H23B 0.9800 . ?
C23 H23C 0.9800 . ?
C24 H24A 0.9800 . ?
C24 H24B 0.9800 . ?
C24 H24C 0.9800 . ?
C25 H25 1.0000 . ?
C25 C26 1.519(4) . ?
C25 C27 1.508(4) . ?
C25 C21 1.521(3) . ?
C26 H26A 0.9800 . ?
C26 H26B 0.9800 . ?
C26 H26C 0.9800 . ?
C27 H27A 0.9800 . ?
C27 H27B 0.9800 . ?
C27 H27C 0.9800 . ?
C4 C5 1.397(3) . ?
C4 C9 1.393(3) . ?
C5 C6 1.403(3) . ?
C5 C10 1.513(4) . ?
C6 H6 0.9500 . ?
C6 C7 1.363(4) . ?
C7 H7 0.9500 . ?
C7 C8 1.376(4) . ?
C2 H2A 0.9900 . ?
C2 H2B 0.9900 . ?
C2 C3 1.523(3) . ?
C8 H8 0.9500 . ?
C8 C9 1.396(3) . ?
C10 H10 1.0000 . ?
C10 C11 1.527(4) . ?
C10 C12 1.518(4) . ?
C11 H11A 0.9800 . ?
C11 H11B 0.9800 . ?
C11 H11C 0.9800 . ?
C12 H12A 0.9800 . ?
C12 H12B 0.9800 . ?
C12 H12C 0.9800 . ?
C3 H3A 0.9900 . ?
C3 H3B 0.9900 . ?
C16 C17 1.411(3) . ?
C16 C21 1.405(3) . ?
C17 C18 1.389(3) . ?
C18 H18 0.9500 . ?
C18 C19 1.396(4) . ?
C19 H19 0.9500 . ?
C19 C20 1.374(4) . ?
C20 H20 0.9500 . ?
C20 C21 1.389(3) . ?

loop_
_geom_torsion_atom_site_label_1
_geom_torsion_atom_site_label_2
_geom_torsion_atom_site_label_3
_geom_torsion_atom_site_label_4
_geom_torsion
_geom_torsion_site_symmetry_1
_geom_torsion_site_symmetry_2
_geom_torsion_site_symmetry_3
_geom_torsion_site_symmetry_4
_geom_torsion_publ_flag
N1 C4 C5 C6 176.0(2) . . . . ?
N1 C4 C5 C10 -5.4(3) . . . . ?
N1 C4 C9 C13 6.2(3) . . . . ?
N1 C4 C9 C8 -175.15(19) . . . . ?
N1 C2 C3 N2 -20.5(2) . . . . ?
N2 C16 C17 C22 -12.2(3) . . . . ?
N2 C16 C17 C18 167.6(2) . . . . ?
N2 C16 C21 C25 10.5(3) . . . . ?
N2 C16 C21 C20 -168.9(2) . . . . ?
N3 N4 N5 C28 172.25(15) . . . . ?
N4 N3 C1 N1 156.17(17) . . . . ?
N4 N3 C1 N2 -24.7(3) . . . . ?
N4 N5 C28 C29 -86.0(2) . . . . ?
N4 N5 C28 C33 100.4(2) . . . . ?
N5 C28 C29 C30 -179.32(17) . . . . ?
N5 C28 C29 C43 -4.7(3) . . . . ?
N5 C28 C33 C32 178.58(17) . . . . ?
N5 C28 C33 C34 0.9(3) . . . . ?
C28 C29 C30 C31 2.4(3) . . . . ?
C28 C29 C43 C44 -69.9(3) . . . . ?
C28 C29 C43 C48 118.2(2) . . . . ?
C28 C33 C34 C35 66.9(3) . . . . ?
C28 C33 C34 C39 -117.3(2) . . . . ?
C29 C28 C33 C32 5.1(3) . . . . ?
C29 C28 C33 C34 -172.60(17) . . . . ?
C29 C30 C31 C32 1.8(3) . . . . ?
C29 C43 C44 C45 -169.14(19) . . . . ?
C29 C43 C44 C49 10.6(3) . . . . ?
C29 C43 C48 C47 168.66(19) . . . . ?
C29 C43 C48 C51 -15.0(3) . . . . ?
C30 C29 C43 C44 104.7(2) . . . . ?
C30 C29 C43 C48 -67.2(3) . . . . ?
C30 C31 C32 C33 -2.6(3) . . . . ?
C31 C32 C33 C28 -0.8(3) . . . . ?
C31 C32 C33 C34 176.98(18) . . . . ?
C32 C33 C34 C35 -110.8(2) . . . . ?
C32 C33 C34 C39 65.0(2) . . . . ?
C33 C28 C29 C30 -5.8(3) . . . . ?
C33 C28 C29 C43 168.74(18) . . . . ?
C33 C34 C35 C36 176.09(18) . . . . ?
C33 C34 C35 C40 -1.7(3) . . . . ?
C33 C34 C39 C38 -177.16(18) . . . . ?
C33 C34 C39 C42 2.8(3) . . . . ?
C34 C35 C36 C37 0.9(3) . . . . ?
C35 C34 C39 C38 -1.3(3) . . . . ?
C35 C34 C39 C42 178.7(2) . . . . ?
C35 C36 C37 C38 -1.0(3) . . . . ?
C35 C36 C37 C41 178.7(2) . . . . ?
C36 C37 C38 C39 -0.1(3) . . . . ?
C37 C38 C39 C34 1.3(3) . . . . ?
C37 C38 C39 C42 -178.7(2) . . . . ?
C39 C34 C35 C36 0.3(3) . . . . ?
C39 C34 C35 C40 -177.52(19) . . . . ?
C40 C35 C36 C37 178.8(2) . . . . ?
C41 C37 C38 C39 -179.8(2) . . . . ?
C43 C29 C30 C31 -172.61(19) . . . . ?
C43 C44 C45 C46 -0.4(3) . . . . ?
C44 C43 C48 C47 -3.3(3) . . . . ?
C44 C43 C48 C51 173.1(2) . . . . ?
C44 C45 C46 C47 -1.6(3) . . . . ?
C44 C45 C46 C50 -179.4(2) . . . . ?
C45 C46 C47 C48 1.2(3) . . . . ?
C46 C47 C48 C43 1.3(3) . . . . ?
C46 C47 C48 C51 -175.2(2) . . . . ?
C48 C43 C44 C45 2.9(3) . . . . ?
C48 C43 C44 C49 -177.4(2) . . . . ?
C49 C44 C45 C46 179.9(2) . . . . ?
C50 C46 C47 C48 179.0(2) . . . . ?
C14 C13 C9 C4 -159.2(2) . . . . ?
C14 C13 C9 C8 22.1(3) . . . . ?
C15 C13 C9 C4 77.4(2) . . . . ?
C15 C13 C9 C8 -101.2(2) . . . . ?
C1 N1 C4 C5 86.1(3) . . . . ?
C1 N1 C4 C9 -97.7(2) . . . . ?
C1 N1 C2 C3 19.9(2) . . . . ?
C1 N2 C3 C2 16.0(2) . . . . ?
C1 N2 C16 C17 124.6(2) . . . . ?
C1 N2 C16 C21 -64.7(3) . . . . ?
C1 N3 N4 N5 176.03(17) . . . . ?
C22 C17 C18 C19 -179.1(2) . . . . ?
C23 C22 C17 C16 112.1(2) . . . . ?
C23 C22 C17 C18 -67.7(3) . . . . ?
C24 C22 C17 C16 -123.8(2) . . . . ?
C24 C22 C17 C18 56.4(3) . . . . ?
C26 C25 C21 C16 -128.2(3) . . . . ?
C26 C25 C21 C20 51.1(3) . . . . ?
C27 C25 C21 C16 107.2(3) . . . . ?
C27 C25 C21 C20 -73.5(3) . . . . ?
C4 N1 C1 N2 174.95(19) . . . . ?
C4 N1 C1 N3 -5.7(3) . . . . ?
C4 N1 C2 C3 -165.25(19) . . . . ?
C4 C5 C6 C7 -1.2(4) . . . . ?
C4 C5 C10 C11 112.0(3) . . . . ?
C4 C5 C10 C12 -123.4(3) . . . . ?
C5 C4 C9 C13 -177.7(2) . . . . ?
C5 C4 C9 C8 1.0(3) . . . . ?
C5 C6 C7 C8 1.5(4) . . . . ?
C6 C5 C10 C11 -69.5(3) . . . . ?
C6 C5 C10 C12 55.1(3) . . . . ?
C6 C7 C8 C9 -0.5(4) . . . . ?
C7 C8 C9 C13 178.0(2) . . . . ?
C7 C8 C9 C4 -0.7(3) . . . . ?
C2 N1 C1 N2 -10.6(2) . . . . ?
C2 N1 C1 N3 168.79(18) . . . . ?
C2 N1 C4 C5 -87.9(2) . . . . ?
C2 N1 C4 C9 88.3(2) . . . . ?
C9 C4 C5 C6 -0.1(3) . . . . ?
C9 C4 C5 C10 178.4(2) . . . . ?
C10 C5 C6 C7 -179.7(2) . . . . ?
C3 N2 C1 N1 -4.2(2) . . . . ?
C3 N2 C1 N3 176.6(2) . . . . ?
C3 N2 C16 C17 -81.2(3) . . . . ?
C3 N2 C16 C21 89.5(2) . . . . ?
C16 N2 C1 N1 151.6(2) . . . . ?
C16 N2 C1 N3 -27.7(4) . . . . ?
C16 N2 C3 C2 -142.83(19) . . . . ?
C16 C17 C18 C19 1.1(4) . . . . ?
C17 C16 C21 C25 -179.2(2) . . . . ?
C17 C16 C21 C20 1.4(3) . . . . ?
C17 C18 C19 C20 2.1(4) . . . . ?
C18 C19 C20 C21 -3.7(4) . . . . ?
C19 C20 C21 C25 -177.5(2) . . . . ?
C19 C20 C21 C16 1.9(4) . . . . ?
C21 C16 C17 C22 177.3(2) . . . . ?
C21 C16 C17 C18 -2.9(3) . . . . ?
